data_1552537
loop_
_publ_author_name
'Matsuo, Yusuke'
'Chen, Fengkun'
'Kise, Koki'
'Tanaka, Takayuki'
'Osuka, Atsuhiro'

_publ_section_title
;
 Facile synthesis of fluorescent hetero[8]circulene analogues with tunable
 solubilities and optical properties
;
_journal_name_full 'Chemical Science'
_journal_paper_doi 10.1039/C9SC05087F
_journal_year 2019
_chemical_formula_moiety 'C44 H39 N3 O, C Cl2'
_chemical_formula_sum 'C45 H39 Cl2 N3 O'
_chemical_formula_weight 708.69
_space_group_crystal_system triclinic
_space_group_IT_number 2
_space_group_name_Hall '-P 1'
_space_group_name_H-M_alt 'P -1'
_symmetry_space_group_name_Hall '-P 1'
_symmetry_space_group_name_H-M 'P -1'
_atom_sites_solution_hydrogens geom
_audit_block_doi 10.5517/ccdc.csd.cc23kw5r
_audit_creation_method SHELXL-2014/7
_audit_update_record
;
2019-09-14 deposited with the CCDC.    2019-10-30 downloaded from the CCDC.
;
_cell_angle_alpha 114.604(18)
_cell_angle_beta 92.906(5)
_cell_angle_gamma 97.348(10)
_cell_formula_units_Z 2
_cell_length_a 10.881(4)
_cell_length_b 13.068(7)
_cell_length_c 13.624(7)
_cell_measurement_reflns_used 972
_cell_measurement_temperature 93(2)
_cell_measurement_theta_max 74.0
_cell_measurement_theta_min 25.3
_cell_volume 1735.2(15)
_computing_structure_refinement 'SHELXL-2014/7 (Sheldrick, 2014)'
_diffrn_ambient_temperature 93(2)
_diffrn_detector_area_resol_mean 5.8140
_diffrn_measured_fraction_theta_full 0.977
_diffrn_measured_fraction_theta_max 0.977
_diffrn_measurement_device_type
;
Rigaku Pilatus 200K
;
_diffrn_measurement_method 'profile data from \w-scans'
_diffrn_radiation_type CuK\a
_diffrn_radiation_wavelength 1.54187
_diffrn_reflns_av_R_equivalents 0.0837
_diffrn_reflns_av_unetI/netI 0.0656
_diffrn_reflns_Laue_measured_fraction_full 0.977
_diffrn_reflns_Laue_measured_fraction_max 0.977
_diffrn_reflns_limit_h_max 12
_diffrn_reflns_limit_h_min -12
_diffrn_reflns_limit_k_max 14
_diffrn_reflns_limit_k_min -15
_diffrn_reflns_limit_l_max 16
_diffrn_reflns_limit_l_min -16
_diffrn_reflns_number 22539
_diffrn_reflns_point_group_measured_fraction_full 0.977
_diffrn_reflns_point_group_measured_fraction_max 0.977
_diffrn_reflns_theta_full 67.000
_diffrn_reflns_theta_max 67.000
_diffrn_reflns_theta_min 3.592
_exptl_absorpt_coefficient_mu 2.003
_exptl_absorpt_correction_T_max 0.994
_exptl_absorpt_correction_T_min 0.976
_exptl_absorpt_correction_type numerical
_exptl_absorpt_process_details 'REQAB (Rigaku, 1998)'
_exptl_crystal_colour Green
_exptl_crystal_density_diffrn 1.356
_exptl_crystal_description Prism
_exptl_crystal_F_000 744
_exptl_crystal_size_max 0.510
_exptl_crystal_size_mid 0.230
_exptl_crystal_size_min 0.010
_refine_diff_density_max 0.315
_refine_diff_density_min -0.350
_refine_diff_density_rms 0.054
_refine_ls_extinction_method none
_refine_ls_goodness_of_fit_ref 1.010
_refine_ls_hydrogen_treatment constr
_refine_ls_matrix_type full
_refine_ls_number_parameters 516
_refine_ls_number_reflns 6044
_refine_ls_number_restraints 42
_refine_ls_restrained_S_all 1.008
_refine_ls_R_factor_all 0.0990
_refine_ls_R_factor_gt 0.0639
_refine_ls_shift/su_max 0.000
_refine_ls_shift/su_mean 0.000
_refine_ls_structure_factor_coef Fsqd
_refine_ls_weighting_details 'w=1/[\s^2^(Fo^2^)+(0.0950P)^2^] where P=(Fo^2^+2Fc^2^)/3'
_refine_ls_weighting_scheme calc
_refine_ls_wR_factor_gt 0.1619
_refine_ls_wR_factor_ref 0.1754
_reflns_Friedel_coverage 0.000
_reflns_number_gt 3585
_reflns_number_total 6044
_reflns_threshold_expression 'I > 2\s(I)'
_cod_data_source_file c9sc05087f2.cif
_cod_data_source_block my0420
_cod_depositor_comments
;
The following automatic conversions were performed:

'_exptl_absorpt_correction_type' value 'Numerical' changed to
'numerical' according to
/home/data/users/saulius/crontab/automatic-downloads/rss-feeds/RSC/lib/dictionaries/cif_core.dic
dictionary named 'cif_core.dic' version 2.4.2 from 2011-04-26.

Automatic conversion script
Id: cif_fix_values 4973 2017-02-22 13:04:09Z antanas 
;
_cod_original_cell_volume 1735.2(14)
_cod_database_code 1552537
_shelx_shelxl_version_number 2014/7
_shelx_space_group_comment
;
The symmetry employed for this shelxl refinement is uniquely defined
by the following loop, which should always be used as a source of
symmetry information in preference to the above space-group names.
They are only intended as comments.
;
_shelx_estimated_absorpt_t_min 0.428
_shelx_estimated_absorpt_t_max 0.980

loop_
_space_group_symop_operation_xyz
'x, y, z'
'-x, -y, -z'

loop_
_atom_site_label
_atom_site_type_symbol
_atom_site_fract_x
_atom_site_fract_y
_atom_site_fract_z
_atom_site_U_iso_or_equiv
_atom_site_adp_type
_atom_site_occupancy
_atom_site_site_symmetry_order
_atom_site_calc_flag
_atom_site_refinement_flags_posn
_atom_site_refinement_flags_adp
_atom_site_refinement_flags_occupancy
_atom_site_disorder_assembly
_atom_site_disorder_group
C1 C 0.4687(2) 0.6462(2) 0.3607(2) 0.0363(6) Uani 1 1 d . . . . .
C2 C 0.4451(3) 0.5798(3) 0.2491(2) 0.0435(7) Uani 1 1 d . . . . .
C3 C 0.4935(3) 0.4806(3) 0.1932(2) 0.0518(8) Uani 1 1 d . . . . .
H1 H 0.4755 0.4388 0.1166 0.062 Uiso 1 1 calc R U . . .
C4 C 0.5698(3) 0.4447(3) 0.2540(2) 0.0480(8) Uani 1 1 d . . . . .
H2 H 0.6032 0.3763 0.2195 0.058 Uiso 1 1 calc R U . . .
C5 C 0.5968(2) 0.5104(2) 0.3667(2) 0.0386(6) Uani 1 1 d . . . . .
C6 C 0.5481(2) 0.6124(2) 0.4231(2) 0.0343(6) Uani 1 1 d . . . . .
C7 C 0.5985(2) 0.6569(2) 0.5346(2) 0.0329(6) Uani 1 1 d . . . . .
C8 C 0.6743(2) 0.5802(2) 0.5425(2) 0.0357(6) Uani 1 1 d . . . . .
C9 C 0.7432(2) 0.5989(2) 0.6438(2) 0.0384(6) Uani 1 1 d . . . . .
C10 C 0.8209(3) 0.5247(3) 0.6564(2) 0.0450(7) Uani 1 1 d . . . . .
H3 H 0.8341 0.4602 0.5939 0.054 Uiso 1 1 calc R U . . .
C11 C 0.8776(3) 0.5430(3) 0.7562(2) 0.0549(8) Uani 1 1 d . . . . .
H4 H 0.9286 0.4916 0.7621 0.066 Uiso 1 1 calc R U . . .
C12 C 0.8595(3) 0.6380(3) 0.8488(3) 0.0703(11) Uani 1 1 d . . . . .
H5 H 0.8969 0.6503 0.9181 0.084 Uiso 1 1 calc R U . . .
C13 C 0.7874(3) 0.7138(3) 0.8398(2) 0.0663(10) Uani 1 1 d . . . . .
H6 H 0.7760 0.7778 0.9036 0.080 Uiso 1 1 calc R U . . .
C14 C 0.7303(2) 0.6988(3) 0.7386(2) 0.0451(7) Uani 1 1 d . . . . .
C15 C 0.6575(2) 0.7786(2) 0.7268(2) 0.0408(7) Uani 1 1 d . . . . .
C16 C 0.5897(2) 0.7586(2) 0.6285(2) 0.0351(6) Uani 1 1 d . . . . .
C17 C 0.5249(2) 0.8554(2) 0.6512(2) 0.0358(6) Uani 1 1 d . . . . .
C18 C 0.5574(2) 0.9283(2) 0.7612(2) 0.0394(7) Uani 1 1 d . . . . .
N1 N 0.6719(2) 0.49092(19) 0.44022(17) 0.0381(5) Uani 1 1 d . . . . .
N2 N 0.6406(2) 0.8837(2) 0.80892(18) 0.0456(6) Uani 1 1 d . . . . .
N3 N 0.3282(2) 1.0121(2) 0.55980(19) 0.0424(6) Uani 1 1 d . . . . .
C19 C 0.5034(3) 1.0299(2) 0.8165(2) 0.0440(7) Uani 1 1 d . . . . .
C20 C 0.5171(3) 1.0917(3) 0.9308(2) 0.0527(8) Uani 1 1 d . . . . .
H7 H 0.5660 1.0671 0.9740 0.063 Uiso 1 1 calc R U . . .
C21 C 0.4617(4) 1.1864(3) 0.9811(3) 0.0663(10) Uani 1 1 d . . . . .
H8 H 0.4732 1.2269 1.0580 0.080 Uiso 1 1 calc R U . . .
C22 C 0.3881(4) 1.2229(3) 0.9184(3) 0.0747(11) Uani 1 1 d . . . . .
H9 H 0.3520 1.2898 0.9529 0.090 Uiso 1 1 calc R U . . .
C23 C 0.3681(3) 1.1628(3) 0.8079(3) 0.0585(9) Uani 1 1 d . . . . .
H10 H 0.3155 1.1871 0.7670 0.070 Uiso 1 1 calc R U . . .
C24 C 0.4239(3) 1.0651(2) 0.7528(2) 0.0424(7) Uani 1 1 d . . . . .
C25 C 0.4002(2) 0.9944(2) 0.6377(2) 0.0394(7) Uani 1 1 d . . . . .
C26 C 0.4430(2) 0.8896(2) 0.5883(2) 0.0353(6) Uani 1 1 d . . . . .
C27 C 0.3936(2) 0.8402(2) 0.4755(2) 0.0367(6) Uani 1 1 d . . . . .
C28 C 0.3246(2) 0.9180(2) 0.4602(2) 0.0397(7) Uani 1 1 d . . . . .
C29 C 0.2669(3) 0.9007(3) 0.3589(2) 0.0458(7) Uani 1 1 d . . . . .
H11 H 0.2217 0.9556 0.3526 0.055 Uiso 1 1 calc R U . . .
C30 C 0.2769(3) 0.8031(3) 0.2690(2) 0.0481(8) Uani 1 1 d . . . . .
H12 H 0.2385 0.7887 0.1994 0.058 Uiso 1 1 calc R U . . .
C31 C 0.3451(3) 0.7257(3) 0.2829(2) 0.0432(7) Uani 1 1 d . . . . .
C32 C 0.4040(2) 0.7417(2) 0.3836(2) 0.0372(6) Uani 1 1 d . . . . .
C33 C 0.7154(3) 0.3801(3) 0.4066(2) 0.0461(7) Uani 1 1 d . . . . .
H13 H 0.6538 0.3204 0.3488 0.055 Uiso 1 1 calc R U . . .
H14 H 0.7201 0.3605 0.4693 0.055 Uiso 1 1 calc R U . . .
C34 C 0.8420(3) 0.3801(3) 0.3649(3) 0.0536(8) Uani 1 1 d . . . . .
H15 H 0.9070 0.4271 0.4265 0.064 Uiso 1 1 calc R U . . .
H16 H 0.8431 0.4150 0.3128 0.064 Uiso 1 1 calc R U . . .
C35 C 0.8723(3) 0.2576(3) 0.3082(3) 0.0655(10) Uani 1 1 d . . . . .
H17 H 0.9614 0.2620 0.2963 0.079 Uiso 1 1 calc R U . . .
H18 H 0.8588 0.2191 0.3568 0.079 Uiso 1 1 calc R U . . .
C36 C 0.7932(4) 0.1865(3) 0.2001(3) 0.0777(11) Uani 1 1 d . . . . .
H19 H 0.8161 0.1101 0.1679 0.117 Uiso 1 1 calc R U . . .
H20 H 0.7048 0.1802 0.2115 0.117 Uiso 1 1 calc R U . . .
H21 H 0.8075 0.2232 0.1509 0.117 Uiso 1 1 calc R U . . .
C37 C 0.7483(8) 0.9711(7) 0.8848(6) 0.0463(19) Uani 0.701(8) 1 d . . P A 4
H22 H 0.7220 1.0471 0.9135 0.056 Uiso 0.701(8) 1 calc R U P A 4
H23 H 0.7657 0.9529 0.9473 0.056 Uiso 0.701(8) 1 calc R U P A 4
C38 C 0.8655(6) 0.9786(5) 0.8359(5) 0.0476(16) Uani 0.701(8) 1 d . . P A 4
H24 H 0.8467 0.9828 0.7660 0.057 Uiso 0.701(8) 1 calc R U P A 4
H25 H 0.9019 0.9086 0.8206 0.057 Uiso 0.701(8) 1 calc R U P A 4
C39 C 0.9604(4) 1.0822(4) 0.9099(3) 0.0546(16) Uani 0.701(8) 1 d . . P A 4
H26 H 0.9185 1.1501 0.9384 0.066 Uiso 0.701(8) 1 calc R U P A 4
H27 H 0.9934 1.0699 0.9725 0.066 Uiso 0.701(8) 1 calc R U P A 4
C40 C 1.0658(6) 1.1042(6) 0.8524(6) 0.0767(18) Uani 0.701(8) 1 d . . P A 4
H28 H 1.1245 1.1713 0.9027 0.115 Uiso 0.701(8) 1 calc R U P A 4
H29 H 1.1086 1.0378 0.8252 0.115 Uiso 0.701(8) 1 calc R U P A 4
H30 H 1.0337 1.1179 0.7911 0.115 Uiso 0.701(8) 1 calc R U P A 4
C41 C 0.2934(3) 1.1188(2) 0.5626(2) 0.0448(7) Uani 1 1 d . . . . .
H31 H 0.3160 1.1255 0.4958 0.054 Uiso 1 1 calc R U . . .
H32 H 0.3435 1.1839 0.6253 0.054 Uiso 1 1 calc R U . . .
C42 C 0.1570(3) 1.1287(3) 0.5712(2) 0.0481(7) Uani 1 1 d . . . . .
H33 H 0.1358 1.1324 0.6423 0.058 Uiso 1 1 calc R U . . .
H34 H 0.1053 1.0600 0.5134 0.058 Uiso 1 1 calc R U . . .
C43 C 0.1272(3) 1.2351(3) 0.5603(3) 0.0544(8) Uani 1 1 d . . . . .
H35 H 0.1826 1.3029 0.6160 0.065 Uiso 1 1 calc R U . . .
H36 H 0.1462 1.2294 0.4881 0.065 Uiso 1 1 calc R U . . .
C44 C -0.0071(3) 1.2530(3) 0.5729(3) 0.0677(10) Uani 1 1 d . . . . .
H37 H -0.0191 1.3224 0.5650 0.101 Uiso 1 1 calc R U . . .
H38 H -0.0628 1.1873 0.5169 0.101 Uiso 1 1 calc R U . . .
H39 H -0.0264 1.2609 0.6449 0.101 Uiso 1 1 calc R U . . .
C45 C 0.2271(5) 0.5097(5) -0.0423(4) 0.1110(17) Uani 1 1 d . . . . .
O1 O 0.36905(19) 0.62685(17) 0.19971(15) 0.0499(5) Uani 1 1 d . . . . .
Cl1 Cl 0.1887(2) 0.6271(2) -0.04730(16) 0.0662(7) Uani 0.608(7) 1 d . . P B 1
Cl2 Cl 0.1025(5) 0.3802(2) -0.1285(2) 0.0982(12) Uani 0.608(7) 1 d . . P B 1
Cl3 Cl 0.1327(11) 0.6151(7) -0.0029(9) 0.255(7) Uani 0.392(7) 1 d . . P B 2
Cl4 Cl 0.1873(7) 0.4047(4) -0.1477(3) 0.0922(15) Uani 0.392(7) 1 d . . P B 2
C46 C 0.9028(15) 0.9547(14) 0.7913(12) 0.058(4) Uani 0.299(8) 1 d . U P A 3
H40 H 0.8476 0.9215 0.7218 0.069 Uiso 0.299(8) 1 calc R U P A 3
H41 H 0.9377 0.8931 0.8017 0.069 Uiso 0.299(8) 1 calc R U P A 3
C47 C 0.8328(17) 1.0217(14) 0.8881(13) 0.062(4) Uani 0.299(8) 1 d . U P A 3
H42 H 0.8926 1.0656 0.9543 0.075 Uiso 0.299(8) 1 calc R U P A 3
H43 H 0.7893 1.0759 0.8718 0.075 Uiso 0.299(8) 1 calc R U P A 3
C48 C 1.0081(16) 1.0497(14) 0.7953(14) 0.086(5) Uani 0.299(8) 1 d . U P A 3
H44 H 1.0598 1.0169 0.7367 0.129 Uiso 0.299(8) 1 calc R U P A 3
H45 H 0.9708 1.1101 0.7863 0.129 Uiso 0.299(8) 1 calc R U P A 3
H46 H 1.0601 1.0819 0.8655 0.129 Uiso 0.299(8) 1 calc R U P A 3
C49 C 0.742(2) 0.9390(17) 0.9056(15) 0.056(5) Uani 0.299(8) 1 d . U P A 3
H47 H 0.7037 0.9783 0.9731 0.067 Uiso 0.299(8) 1 calc R U P A 3
H48 H 0.7842 0.8797 0.9135 0.067 Uiso 0.299(8) 1 calc R U P A 3

loop_
_atom_site_aniso_label
_atom_site_aniso_U_11
_atom_site_aniso_U_22
_atom_site_aniso_U_33
_atom_site_aniso_U_23
_atom_site_aniso_U_13
_atom_site_aniso_U_12
C1 0.0480(15) 0.0291(16) 0.0318(15) 0.0131(13) 0.0045(12) 0.0054(13)
C2 0.0588(17) 0.0422(18) 0.0336(16) 0.0192(14) 0.0033(13) 0.0126(15)
C3 0.078(2) 0.0442(19) 0.0312(15) 0.0108(15) 0.0083(14) 0.0217(17)
C4 0.0694(19) 0.0380(18) 0.0367(17) 0.0129(15) 0.0087(14) 0.0195(16)
C5 0.0497(16) 0.0329(16) 0.0356(15) 0.0156(13) 0.0077(12) 0.0104(13)
C6 0.0440(14) 0.0266(15) 0.0329(14) 0.0130(13) 0.0076(11) 0.0056(12)
C7 0.0376(13) 0.0276(15) 0.0348(15) 0.0141(13) 0.0066(11) 0.0064(12)
C8 0.0391(14) 0.0342(17) 0.0363(15) 0.0165(14) 0.0072(11) 0.0079(12)
C9 0.0382(14) 0.0389(17) 0.0410(16) 0.0185(14) 0.0067(12) 0.0103(13)
C10 0.0480(16) 0.0460(19) 0.0446(17) 0.0201(15) 0.0049(13) 0.0171(14)
C11 0.0569(18) 0.062(2) 0.0498(19) 0.0228(18) 0.0006(14) 0.0294(17)
C12 0.074(2) 0.096(3) 0.0429(19) 0.024(2) -0.0026(16) 0.047(2)
C13 0.070(2) 0.083(3) 0.0376(17) 0.0093(18) -0.0050(15) 0.045(2)
C14 0.0426(15) 0.052(2) 0.0393(16) 0.0154(15) 0.0021(12) 0.0178(14)
C15 0.0438(15) 0.0359(17) 0.0370(15) 0.0088(14) 0.0014(12) 0.0123(13)
C16 0.0365(14) 0.0330(16) 0.0354(15) 0.0146(13) 0.0024(11) 0.0047(12)
C17 0.0425(14) 0.0281(16) 0.0345(15) 0.0115(13) 0.0056(12) 0.0042(12)
C18 0.0456(15) 0.0306(16) 0.0390(16) 0.0114(14) 0.0017(12) 0.0092(13)
N1 0.0494(13) 0.0306(13) 0.0355(13) 0.0136(11) 0.0072(10) 0.0118(11)
N2 0.0467(13) 0.0379(15) 0.0386(13) 0.0036(12) -0.0063(10) 0.0099(12)
N3 0.0514(14) 0.0338(14) 0.0464(14) 0.0196(12) 0.0060(11) 0.0133(11)
C19 0.0563(17) 0.0284(16) 0.0419(17) 0.0101(14) 0.0044(13) 0.0064(14)
C20 0.077(2) 0.0335(18) 0.0419(17) 0.0101(15) -0.0032(15) 0.0166(16)
C21 0.109(3) 0.038(2) 0.0373(17) -0.0006(15) -0.0001(17) 0.027(2)
C22 0.122(3) 0.044(2) 0.049(2) 0.0045(18) 0.000(2) 0.044(2)
C23 0.089(2) 0.041(2) 0.0432(19) 0.0118(16) 0.0011(16) 0.0252(18)
C24 0.0531(16) 0.0283(16) 0.0426(17) 0.0116(14) 0.0055(13) 0.0084(13)
C25 0.0437(15) 0.0318(16) 0.0456(17) 0.0191(14) 0.0058(12) 0.0066(13)
C26 0.0446(14) 0.0261(15) 0.0353(15) 0.0124(13) 0.0067(12) 0.0075(12)
C27 0.0463(15) 0.0322(16) 0.0351(15) 0.0169(14) 0.0059(12) 0.0091(13)
C28 0.0465(15) 0.0344(17) 0.0413(16) 0.0181(15) 0.0086(12) 0.0094(13)
C29 0.0560(17) 0.0444(19) 0.0469(18) 0.0265(16) 0.0057(14) 0.0178(15)
C30 0.0635(19) 0.048(2) 0.0396(17) 0.0237(16) 0.0042(14) 0.0160(16)
C31 0.0604(18) 0.0397(18) 0.0338(15) 0.0183(14) 0.0055(13) 0.0136(15)
C32 0.0461(15) 0.0324(17) 0.0350(15) 0.0163(14) 0.0037(12) 0.0073(13)
C33 0.0553(17) 0.0349(17) 0.0469(17) 0.0147(15) 0.0048(14) 0.0138(14)
C34 0.0516(17) 0.050(2) 0.0500(18) 0.0117(16) 0.0046(14) 0.0099(15)
C35 0.067(2) 0.059(2) 0.060(2) 0.0088(19) 0.0103(17) 0.0297(19)
C36 0.095(3) 0.058(3) 0.057(2) -0.0018(19) 0.010(2) 0.025(2)
C37 0.050(4) 0.035(4) 0.047(4) 0.012(3) -0.014(3) 0.010(3)
C38 0.067(4) 0.040(4) 0.027(4) 0.005(3) -0.007(3) 0.017(3)
C39 0.079(4) 0.047(3) 0.045(3) 0.027(2) 0.007(2) 0.013(3)
C40 0.071(4) 0.082(5) 0.070(4) 0.029(4) 0.009(3) -0.004(3)
C41 0.0562(17) 0.0322(17) 0.0527(18) 0.0228(15) 0.0096(14) 0.0128(14)
C42 0.0535(17) 0.0441(19) 0.0519(18) 0.0230(16) 0.0112(14) 0.0149(15)
C43 0.0576(19) 0.054(2) 0.060(2) 0.0284(17) 0.0137(15) 0.0204(16)
C44 0.066(2) 0.068(3) 0.079(2) 0.036(2) 0.0149(18) 0.0276(19)
C45 0.130(4) 0.128(5) 0.068(3) 0.031(3) -0.016(3) 0.045(3)
O1 0.0748(14) 0.0458(13) 0.0321(10) 0.0167(10) 0.0042(9) 0.0212(11)
Cl1 0.0925(13) 0.0649(12) 0.0498(10) 0.0305(9) 0.0090(8) 0.0212(9)
Cl2 0.153(3) 0.0741(14) 0.0583(12) 0.0239(10) -0.0232(14) 0.0163(16)
Cl3 0.235(8) 0.177(6) 0.201(8) -0.078(5) -0.139(7) 0.142(6)
Cl4 0.141(4) 0.060(2) 0.073(2) 0.0224(16) 0.014(2) 0.027(2)
C46 0.079(8) 0.050(8) 0.048(8) 0.019(7) 0.020(6) 0.025(6)
C47 0.072(9) 0.050(8) 0.061(8) 0.025(7) -0.005(7) 0.000(7)
C48 0.117(11) 0.048(9) 0.091(11) 0.039(8) -0.045(9) -0.005(8)
C49 0.075(9) 0.042(10) 0.034(7) -0.003(6) -0.001(6) 0.020(8)

loop_
_atom_type_symbol
_atom_type_description
_atom_type_scat_dispersion_real
_atom_type_scat_dispersion_imag
_atom_type_scat_source
C C 0.0181 0.0091 'International Tables Vol C Tables 4.2.6.8 and 6.1.1.4'
H H 0.0000 0.0000 'International Tables Vol C Tables 4.2.6.8 and 6.1.1.4'
N N 0.0311 0.0180 'International Tables Vol C Tables 4.2.6.8 and 6.1.1.4'
O O 0.0492 0.0322 'International Tables Vol C Tables 4.2.6.8 and 6.1.1.4'
Cl Cl 0.3639 0.7018 'International Tables Vol C Tables 4.2.6.8 and 6.1.1.4'

loop_
_geom_angle_atom_site_label_1
_geom_angle_atom_site_label_2
_geom_angle_atom_site_label_3
_geom_angle
C2 C1 C6 118.7(2)
C2 C1 C32 106.2(2)
C6 C1 C32 135.0(2)
O1 C2 C3 124.1(2)
O1 C2 C1 111.4(2)
C3 C2 C1 124.5(2)
C2 C3 C4 117.4(3)
C2 C3 H1 121.3
C4 C3 H1 121.3
C3 C4 C5 119.5(3)
C3 C4 H2 120.2
C5 C4 H2 120.2
N1 C5 C4 128.3(2)
N1 C5 C6 108.9(2)
C4 C5 C6 122.8(2)
C1 C6 C5 117.0(2)
C1 C6 C7 136.1(2)
C5 C6 C7 106.9(2)
C8 C7 C16 119.8(2)
C8 C7 C6 106.8(2)
C16 C7 C6 133.3(2)
N1 C8 C7 109.2(2)
N1 C8 C9 128.3(2)
C7 C8 C9 122.5(2)
C10 C9 C14 117.7(2)
C10 C9 C8 124.9(3)
C14 C9 C8 117.4(2)
C11 C10 C9 122.2(3)
C11 C10 H3 118.9
C9 C10 H3 118.9
C10 C11 C12 119.4(3)
C10 C11 H4 120.3
C12 C11 H4 120.3
C13 C12 C11 120.2(3)
C13 C12 H5 119.9
C11 C12 H5 119.9
C12 C13 C14 121.7(3)
C12 C13 H6 119.1
C14 C13 H6 119.1
C13 C14 C9 118.5(3)
C13 C14 C15 122.7(3)
C9 C14 C15 118.7(2)
C16 C15 N2 110.2(2)
C16 C15 C14 123.0(3)
N2 C15 C14 126.7(2)
C15 C16 C7 118.2(2)
C15 C16 C17 106.3(2)
C7 C16 C17 135.4(2)
C18 C17 C26 117.9(2)
C18 C17 C16 106.7(2)
C26 C17 C16 135.4(2)
C17 C18 N2 110.3(2)
C17 C18 C19 123.0(2)
N2 C18 C19 126.5(2)
C5 N1 C8 108.2(2)
C5 N1 C33 119.7(2)
C8 N1 C33 131.1(2)
C18 N2 C15 106.4(2)
C18 N2 C49 132.9(7)
C15 N2 C49 116.2(8)
C18 N2 C37 114.4(3)
C15 N2 C37 122.7(4)
C28 N3 C25 107.7(2)
C28 N3 C41 119.8(2)
C25 N3 C41 129.8(2)
C20 C19 C24 118.1(2)
C20 C19 C18 123.2(3)
C24 C19 C18 118.5(2)
C21 C20 C19 121.8(3)
C21 C20 H7 119.1
C19 C20 H7 119.1
C20 C21 C22 119.8(3)
C20 C21 H8 120.1
C22 C21 H8 120.1
C23 C22 C21 120.3(3)
C23 C22 H9 119.9
C21 C22 H9 119.9
C22 C23 C24 121.8(3)
C22 C23 H10 119.1
C24 C23 H10 119.1
C23 C24 C19 118.2(3)
C23 C24 C25 124.2(3)
C19 C24 C25 117.5(2)
N3 C25 C26 109.6(2)
N3 C25 C24 127.8(2)
C26 C25 C24 122.5(2)
C25 C26 C27 106.5(2)
C25 C26 C17 119.8(2)
C27 C26 C17 133.6(2)
C32 C27 C28 117.1(2)
C32 C27 C26 135.4(2)
C28 C27 C26 107.3(2)
N3 C28 C29 127.6(2)
N3 C28 C27 108.8(2)
C29 C28 C27 123.6(3)
C30 C29 C28 118.9(3)
C30 C29 H11 120.6
C28 C29 H11 120.6
C29 C30 C31 118.2(3)
C29 C30 H12 120.9
C31 C30 H12 120.9
O1 C31 C30 125.0(2)
O1 C31 C32 111.2(2)
C30 C31 C32 123.8(3)
C27 C32 C31 118.5(2)
C27 C32 C1 135.8(2)
C31 C32 C1 105.7(2)
N1 C33 C34 112.9(2)
N1 C33 H13 109.0
C34 C33 H13 109.0
N1 C33 H14 109.0
C34 C33 H14 109.0
H13 C33 H14 107.8
C33 C34 C35 111.5(3)
C33 C34 H15 109.3
C35 C34 H15 109.3
C33 C34 H16 109.3
C35 C34 H16 109.3
H15 C34 H16 108.0
C36 C35 C34 112.9(3)
C36 C35 H17 109.0
C34 C35 H17 109.0
C36 C35 H18 109.0
C34 C35 H18 109.0
H17 C35 H18 107.8
C35 C36 H19 109.5
C35 C36 H20 109.5
H19 C36 H20 109.5
C35 C36 H21 109.5
H19 C36 H21 109.5
H20 C36 H21 109.5
C38 C37 N2 115.5(5)
C38 C37 H22 108.4
N2 C37 H22 108.4
C38 C37 H23 108.4
N2 C37 H23 108.4
H22 C37 H23 107.5
C37 C38 C39 112.2(6)
C37 C38 H24 109.2
C39 C38 H24 109.2
C37 C38 H25 109.2
C39 C38 H25 109.2
H24 C38 H25 107.9
C40 C39 C38 112.1(5)
C40 C39 H26 109.2
C38 C39 H26 109.2
C40 C39 H27 109.2
C38 C39 H27 109.2
H26 C39 H27 107.9
C39 C40 H28 109.5
C39 C40 H29 109.5
H28 C40 H29 109.5
C39 C40 H30 109.5
H28 C40 H30 109.5
H29 C40 H30 109.5
N3 C41 C42 115.3(2)
N3 C41 H31 108.5
C42 C41 H31 108.5
N3 C41 H32 108.5
C42 C41 H32 108.5
H31 C41 H32 107.5
C41 C42 C43 111.4(2)
C41 C42 H33 109.3
C43 C42 H33 109.3
C41 C42 H34 109.3
C43 C42 H34 109.3
H33 C42 H34 108.0
C44 C43 C42 114.2(3)
C44 C43 H35 108.7
C42 C43 H35 108.7
C44 C43 H36 108.7
C42 C43 H36 108.7
H35 C43 H36 107.6
C43 C44 H37 109.5
C43 C44 H38 109.5
H37 C44 H38 109.5
C43 C44 H39 109.5
H37 C44 H39 109.5
H38 C44 H39 109.5
Cl4 C45 Cl3 118.4(4)
Cl1 C45 Cl2 110.2(3)
C31 O1 C2 105.50(19)
C47 C46 C48 101.9(14)
C47 C46 H40 111.4
C48 C46 H40 111.4
C47 C46 H41 111.4
C48 C46 H41 111.4
H40 C46 H41 109.3
C49 C47 C46 108.2(15)
C49 C47 H42 110.1
C46 C47 H42 110.1
C49 C47 H43 110.1
C46 C47 H43 110.1
H42 C47 H43 108.4
C46 C48 H44 109.5
C46 C48 H45 109.5
H44 C48 H45 109.5
C46 C48 H46 109.5
H44 C48 H46 109.5
H45 C48 H46 109.5
C47 C49 N2 109.2(13)
C47 C49 H47 109.8
N2 C49 H47 109.8
C47 C49 H48 109.8
N2 C49 H48 109.8
H47 C49 H48 108.3

loop_
_geom_bond_atom_site_label_1
_geom_bond_atom_site_label_2
_geom_bond_distance
C1 C2 1.392(4)
C1 C6 1.414(3)
C1 C32 1.439(4)
C2 O1 1.390(3)
C2 C3 1.390(4)
C3 C4 1.396(4)
C3 H1 0.9500
C4 C5 1.404(4)
C4 H2 0.9500
C5 N1 1.385(3)
C5 C6 1.420(4)
C6 C7 1.430(4)
C7 C8 1.410(3)
C7 C16 1.429(4)
C8 N1 1.393(3)
C8 C9 1.446(4)
C9 C10 1.422(4)
C9 C14 1.433(4)
C10 C11 1.375(4)
C10 H3 0.9500
C11 C12 1.398(5)
C11 H4 0.9500
C12 C13 1.379(4)
C12 H5 0.9500
C13 C14 1.409(4)
C13 H6 0.9500
C14 C15 1.442(4)
C15 C16 1.401(4)
C15 N2 1.406(4)
C16 C17 1.455(4)
C17 C18 1.397(4)
C17 C26 1.440(4)
C18 N2 1.404(3)
C18 C19 1.445(4)
N1 C33 1.475(3)
N2 C49 1.52(2)
N2 C37 1.516(9)
N3 C28 1.396(4)
N3 C25 1.400(3)
N3 C41 1.477(3)
C19 C20 1.413(4)
C19 C24 1.439(4)
C20 C21 1.376(4)
C20 H7 0.9500
C21 C22 1.402(5)
C21 H8 0.9500
C22 C23 1.367(5)
C22 H9 0.9500
C23 C24 1.416(4)
C23 H10 0.9500
C24 C25 1.439(4)
C25 C26 1.404(4)
C26 C27 1.438(4)
C27 C32 1.396(4)
C27 C28 1.413(4)
C28 C29 1.402(4)
C29 C30 1.374(4)
C29 H11 0.9500
C30 C31 1.395(4)
C30 H12 0.9500
C31 O1 1.385(3)
C31 C32 1.406(4)
C33 C34 1.516(4)
C33 H13 0.9900
C33 H14 0.9900
C34 C35 1.550(4)
C34 H15 0.9900
C34 H16 0.9900
C35 C36 1.517(5)
C35 H17 0.9900
C35 H18 0.9900
C36 H19 0.9800
C36 H20 0.9800
C36 H21 0.9800
C37 C38 1.478(10)
C37 H22 0.9900
C37 H23 0.9900
C38 C39 1.522(7)
C38 H24 0.9900
C38 H25 0.9900
C39 C40 1.485(7)
C39 H26 0.9900
C39 H27 0.9900
C40 H28 0.9800
C40 H29 0.9800
C40 H30 0.9800
C41 C42 1.512(4)
C41 H31 0.9900
C41 H32 0.9900
C42 C43 1.531(4)
C42 H33 0.9900
C42 H34 0.9900
C43 C44 1.517(4)
C43 H35 0.9900
C43 H36 0.9900
C44 H37 0.9800
C44 H38 0.9800
C44 H39 0.9800
C45 Cl4 1.509(6)
C45 Cl1 1.668(6)
C45 Cl3 1.745(7)
C45 Cl2 1.918(7)
C46 C47 1.55(2)
C46 C48 1.56(2)
C46 H40 0.9900
C46 H41 0.9900
C47 C49 1.47(3)
C47 H42 0.9900
C47 H43 0.9900
C48 H44 0.9800
C48 H45 0.9800
C48 H46 0.9800
C49 H47 0.9900
C49 H48 0.9900

loop_
_geom_torsion_atom_site_label_1
_geom_torsion_atom_site_label_2
_geom_torsion_atom_site_label_3
_geom_torsion_atom_site_label_4
_geom_torsion
C6 C1 C2 O1 -178.0(2)
C32 C1 C2 O1 -0.2(3)
C6 C1 C2 C3 0.5(4)
C32 C1 C2 C3 178.3(3)
O1 C2 C3 C4 179.2(3)
C1 C2 C3 C4 0.9(5)
C2 C3 C4 C5 -1.6(4)
C3 C4 C5 N1 -178.5(3)
C3 C4 C5 C6 1.0(4)
C2 C1 C6 C5 -1.2(4)
C32 C1 C6 C5 -178.1(3)
C2 C1 C6 C7 177.0(3)
C32 C1 C6 C7 0.1(5)
N1 C5 C6 C1 -180.0(2)
C4 C5 C6 C1 0.4(4)
N1 C5 C6 C7 1.3(3)
C4 C5 C6 C7 -178.2(3)
C1 C6 C7 C8 -179.1(3)
C5 C6 C7 C8 -0.8(3)
C1 C6 C7 C16 -2.0(5)
C5 C6 C7 C16 176.3(3)
C16 C7 C8 N1 -177.5(2)
C6 C7 C8 N1 0.0(3)
C16 C7 C8 C9 1.1(4)
C6 C7 C8 C9 178.7(2)
N1 C8 C9 C10 -1.5(4)
C7 C8 C9 C10 -179.9(3)
N1 C8 C9 C14 179.5(3)
C7 C8 C9 C14 1.1(4)
C14 C9 C10 C11 3.4(4)
C8 C9 C10 C11 -175.6(3)
C9 C10 C11 C12 -0.4(5)
C10 C11 C12 C13 -1.3(6)
C11 C12 C13 C14 -0.1(6)
C12 C13 C14 C9 3.1(5)
C12 C13 C14 C15 -178.2(3)
C10 C9 C14 C13 -4.6(4)
C8 C9 C14 C13 174.4(3)
C10 C9 C14 C15 176.7(3)
C8 C9 C14 C15 -4.3(4)
C13 C14 C15 C16 -173.1(3)
C9 C14 C15 C16 5.6(4)
C13 C14 C15 N2 5.2(5)
C9 C14 C15 N2 -176.1(3)
N2 C15 C16 C7 178.1(2)
C14 C15 C16 C7 -3.3(4)
N2 C15 C16 C17 -1.2(3)
C14 C15 C16 C17 177.3(3)
C8 C7 C16 C15 -0.1(4)
C6 C7 C16 C15 -176.9(3)
C8 C7 C16 C17 179.0(3)
C6 C7 C16 C17 2.2(5)
C15 C16 C17 C18 0.2(3)
C7 C16 C17 C18 -179.0(3)
C15 C16 C17 C26 178.9(3)
C7 C16 C17 C26 -0.3(5)
C26 C17 C18 N2 -178.1(2)
C16 C17 C18 N2 0.9(3)
C26 C17 C18 C19 6.1(4)
C16 C17 C18 C19 -174.9(3)
C4 C5 N1 C8 178.2(3)
C6 C5 N1 C8 -1.3(3)
C4 C5 N1 C33 -11.6(4)
C6 C5 N1 C33 168.9(2)
C7 C8 N1 C5 0.8(3)
C9 C8 N1 C5 -177.8(3)
C7 C8 N1 C33 -167.9(3)
C9 C8 N1 C33 13.6(5)
C17 C18 N2 C15 -1.7(3)
C19 C18 N2 C15 174.0(3)
C17 C18 N2 C49 152.8(12)
C19 C18 N2 C49 -31.6(12)
C17 C18 N2 C37 137.0(4)
C19 C18 N2 C37 -47.4(5)
C16 C15 N2 C18 1.8(3)
C14 C15 N2 C18 -176.7(3)
C16 C15 N2 C49 -157.6(9)
C14 C15 N2 C49 23.9(10)
C16 C15 N2 C37 -132.6(4)
C14 C15 N2 C37 48.9(5)
C17 C18 C19 C20 167.4(3)
N2 C18 C19 C20 -7.7(5)
C17 C18 C19 C24 -7.6(4)
N2 C18 C19 C24 177.3(3)
C24 C19 C20 C21 -3.1(5)
C18 C19 C20 C21 -178.2(3)
C19 C20 C21 C22 0.7(6)
C20 C21 C22 C23 2.1(6)
C21 C22 C23 C24 -2.4(6)
C22 C23 C24 C19 -0.1(5)
C22 C23 C24 C25 175.9(3)
C20 C19 C24 C23 2.7(4)
C18 C19 C24 C23 178.1(3)
C20 C19 C24 C25 -173.6(3)
C18 C19 C24 C25 1.8(4)
C28 N3 C25 C26 0.2(3)
C41 N3 C25 C26 -160.7(3)
C28 N3 C25 C24 -176.0(3)
C41 N3 C25 C24 23.1(4)
C23 C24 C25 N3 5.1(5)
C19 C24 C25 N3 -178.9(3)
C23 C24 C25 C26 -170.7(3)
C19 C24 C25 C26 5.3(4)
N3 C25 C26 C27 -0.8(3)
C24 C25 C26 C27 175.6(2)
N3 C25 C26 C17 176.6(2)
C24 C25 C26 C17 -6.9(4)
C18 C17 C26 C25 1.1(4)
C16 C17 C26 C25 -177.5(3)
C18 C17 C26 C27 177.8(3)
C16 C17 C26 C27 -0.9(5)
C25 C26 C27 C32 177.2(3)
C17 C26 C27 C32 0.3(6)
C25 C26 C27 C28 1.2(3)
C17 C26 C27 C28 -175.8(3)
C25 N3 C28 C29 -177.6(3)
C41 N3 C28 C29 -14.5(4)
C25 N3 C28 C27 0.6(3)
C41 N3 C28 C27 163.7(2)
C32 C27 C28 N3 -178.0(2)
C26 C27 C28 N3 -1.1(3)
C32 C27 C28 C29 0.3(4)
C26 C27 C28 C29 177.2(3)
N3 C28 C29 C30 178.1(3)
C27 C28 C29 C30 0.2(4)
C28 C29 C30 C31 -0.4(4)
C29 C30 C31 O1 -176.5(3)
C29 C30 C31 C32 0.1(5)
C28 C27 C32 C31 -0.6(4)
C26 C27 C32 C31 -176.3(3)
C28 C27 C32 C1 175.7(3)
C26 C27 C32 C1 -0.1(6)
O1 C31 C32 C27 177.4(2)
C30 C31 C32 C27 0.4(4)
O1 C31 C32 C1 0.1(3)
C30 C31 C32 C1 -176.9(3)
C2 C1 C32 C27 -176.5(3)
C6 C1 C32 C27 0.7(6)
C2 C1 C32 C31 0.1(3)
C6 C1 C32 C31 177.3(3)
C5 N1 C33 C34 93.0(3)
C8 N1 C33 C34 -99.4(3)
N1 C33 C34 C35 -168.0(2)
C33 C34 C35 C36 70.6(4)
C18 N2 C37 C38 -96.1(5)
C15 N2 C37 C38 35.1(6)
N2 C37 C38 C39 169.2(4)
C37 C38 C39 C40 -167.5(5)
C28 N3 C41 C42 90.5(3)
C25 N3 C41 C42 -110.6(3)
N3 C41 C42 C43 -173.4(2)
C41 C42 C43 C44 -177.6(3)
C30 C31 O1 C2 176.7(3)
C32 C31 O1 C2 -0.2(3)
C3 C2 O1 C31 -178.2(3)
C1 C2 O1 C31 0.3(3)
C48 C46 C47 C49 -171.1(11)
C46 C47 C49 N2 -67.2(17)
C18 N2 C49 C47 -57.3(19)
C15 N2 C49 C47 95.2(14)
